data_2231029
loop_
_publ_author_name
'Seo, Pil Ja'
'Choi, Hong Dae'
'Son, Byeng Wha'
'Lee, Uk'

_publ_section_title
;
 Ethyl 2-(5-cyclohexyl-3-methylsulfinyl-1-benzofuran-2-yl)acetate
;
_journal_coeditor_code BV2187
_journal_issue 8
_journal_name_full 'Acta Crystallographica Section E'
_journal_page_first o1871
_journal_paper_doi 10.1107/S1600536811024925
_journal_volume 67
_journal_year 2011
_chemical_formula_iupac 'C19 H24 O4 S'
_chemical_formula_moiety 'C19 H24 O4 S'
_chemical_formula_sum 'C19 H24 O4 S'
_chemical_formula_weight 348.45
_chemical_name_systematic
;
Ethyl 2-(5-cyclohexyl-3-methylsulfinyl-1-benzofuran-2-yl)acetate
;
_space_group_IT_number 14
_symmetry_cell_setting monoclinic
_symmetry_space_group_name_Hall '-P 2ybc'
_symmetry_space_group_name_H-M 'P 1 21/c 1'
_atom_sites_solution_hydrogens difmap
_atom_sites_solution_primary direct
_atom_sites_solution_secondary difmap
_cell_angle_alpha 90.00
_cell_angle_beta 91.010(2)
_cell_angle_gamma 90.00
_cell_formula_units_Z 4
_cell_length_a 16.1065(7)
_cell_length_b 4.8485(2)
_cell_length_c 22.3653(11)
_cell_measurement_reflns_used 3275
_cell_measurement_temperature 173(2)
_cell_measurement_theta_max 26.47
_cell_measurement_theta_min 2.24
_cell_volume 1746.29(14)
_computing_cell_refinement '<i>SAINT</i> (Bruker, 2009)'
_computing_data_collection '<i>APEX2</i> (Bruker, 2009)'
_computing_data_reduction '<i>SAINT</i> (Bruker, 2009)'
_computing_molecular_graphics '<i>ORTEP-3</i> (Farrugia, 1997) and <i>DIAMOND</i> (Brandenburg, 1998)'
_computing_publication_material '<i>SHELXL97</i> (Sheldrick, 2008)'
_computing_structure_refinement '<i>SHELXL97</i> (Sheldrick, 2008)'
_computing_structure_solution '<i>SHELXS97</i> (Sheldrick, 2008)'
_diffrn_ambient_temperature 173(2)
_diffrn_detector_area_resol_mean 10.0
_diffrn_measured_fraction_theta_full 0.999
_diffrn_measured_fraction_theta_max 0.999
_diffrn_measurement_device_type 'Bruker SMART APEXII CCD'
_diffrn_measurement_method '\f and \w'
_diffrn_radiation_monochromator 'graphite multilayer'
_diffrn_radiation_source 'rotating anode'
_diffrn_radiation_type MoK\a
_diffrn_radiation_wavelength 0.71073
_diffrn_reflns_av_R_equivalents 0.0491
_diffrn_reflns_av_sigmaI/netI 0.0463
_diffrn_reflns_limit_h_max 19
_diffrn_reflns_limit_h_min -20
_diffrn_reflns_limit_k_max 6
_diffrn_reflns_limit_k_min -6
_diffrn_reflns_limit_l_max 28
_diffrn_reflns_limit_l_min -28
_diffrn_reflns_number 15388
_diffrn_reflns_theta_full 27.00
_diffrn_reflns_theta_max 27.00
_diffrn_reflns_theta_min 1.26
_diffrn_standards_number 0
_exptl_absorpt_coefficient_mu 0.205
_exptl_absorpt_correction_T_max 0.9642
_exptl_absorpt_correction_T_min 0.9452
_exptl_absorpt_correction_type multi-scan
_exptl_absorpt_process_details '(SADABS; Bruker, 2009)'
_exptl_crystal_colour colourless
_exptl_crystal_density_diffrn 1.325
_exptl_crystal_density_method 'not measured'
_exptl_crystal_description block
_exptl_crystal_F_000 744
_exptl_crystal_size_max 0.28
_exptl_crystal_size_mid 0.20
_exptl_crystal_size_min 0.18
_refine_diff_density_max 0.564
_refine_diff_density_min -0.384
_refine_ls_extinction_method none
_refine_ls_goodness_of_fit_ref 1.015
_refine_ls_hydrogen_treatment constr
_refine_ls_matrix_type full
_refine_ls_number_parameters 229
_refine_ls_number_reflns 3804
_refine_ls_number_restraints 67
_refine_ls_restrained_S_all 1.008
_refine_ls_R_factor_all 0.0710
_refine_ls_R_factor_gt 0.0524
_refine_ls_shift/su_max 0.000
_refine_ls_shift/su_mean 0.000
_refine_ls_structure_factor_coef Fsqd
_refine_ls_weighting_details 'calc w=1/[\s^2^(Fo^2^)+(0.0537P)^2^+1.3587P] where P=(Fo^2^+2Fc^2^)/3'
_refine_ls_weighting_scheme calc
_refine_ls_wR_factor_gt 0.1218
_refine_ls_wR_factor_ref 0.1322
_reflns_number_gt 2917
_reflns_number_total 3804
_reflns_threshold_expression I>2\s(I)
_cod_data_source_file bv2187.cif
_cod_data_source_block I
_cod_original_sg_symbol_Hall ' -P 2ybc'
_cod_original_sg_symbol_H-M 'P 21/c'
_cod_database_code 2231029
_cod_database_fobs_code 2231029

loop_
_symmetry_equiv_pos_as_xyz
'x, y, z'
'-x, y+1/2, -z+1/2'
'-x, -y, -z'
'x, -y-1/2, z-1/2'

loop_
_atom_site_type_symbol
_atom_site_label
_atom_site_fract_x
_atom_site_fract_y
_atom_site_fract_z
_atom_site_U_iso_or_equiv
_atom_site_adp_type
_atom_site_calc_flag
_atom_site_refinement_flags
_atom_site_occupancy
_atom_site_symmetry_multiplicity
S S1 0.36614(3) 0.95799(12) 0.29116(3) 0.03096(17) Uani d DU 1 2
O O1 0.18470(9) 0.6531(3) 0.38601(6) 0.0325(4) Uani d U 1 2
O O2 0.38323(12) 0.5969(4) 0.44371(8) 0.0532(5) Uani d U 1 2
O O3 0.36351(11) 0.9044(4) 0.51602(7) 0.0443(5) Uani d U 1 2
O O4A 0.35467(11) 1.0448(4) 0.22886(8) 0.0392(6) Uani d PDU 0.875(4) 2
O O4B 0.3933(9) 1.160(2) 0.3361(5) 0.057(4) Uani d PDU 0.125(4) 2
C C1 0.27598(12) 0.7963(4) 0.31809(9) 0.0266(5) Uani d U 1 2
C C2 0.22021(12) 0.6069(4) 0.28840(9) 0.0253(4) Uani d U 1 2
C C3 0.21169(12) 0.5003(4) 0.23082(9) 0.0262(5) Uani d U 1 2
H H3 0.2479 0.5575 0.2001 0.031 Uiso calc R 1 2
C C4 0.14931(12) 0.3085(4) 0.21906(9) 0.0257(5) Uani d U 1 2
C C5 0.09692(13) 0.2284(5) 0.26516(10) 0.0316(5) Uani d U 1 2
H H5 0.0548 0.0962 0.2567 0.038 Uiso calc R 1 2
C C6 0.10392(13) 0.3335(5) 0.32258(10) 0.0327(5) Uani d U 1 2
H H6 0.0679 0.2773 0.3535 0.039 Uiso calc R 1 2
C C7 0.16600(13) 0.5242(5) 0.33243(9) 0.0283(5) Uani d U 1 2
C C8 0.25217(13) 0.8178(5) 0.37491(10) 0.0297(5) Uani d U 1 2
C C9 0.13521(13) 0.1884(4) 0.15724(9) 0.0269(5) Uani d U 1 2
H H9 0.1225 -0.0119 0.1624 0.032 Uiso calc R 1 2
C C10 0.05931(13) 0.3205(5) 0.12640(9) 0.0308(5) Uani d U 1 2
H H10A 0.0100 0.2924 0.1515 0.037 Uiso calc R 1 2
H H10B 0.0686 0.5216 0.1227 0.037 Uiso calc R 1 2
C C11 0.04212(14) 0.1998(6) 0.06457(10) 0.0379(6) Uani d U 1 2
H H11A 0.0255 0.0042 0.0686 0.045 Uiso calc R 1 2
H H11B -0.0046 0.3007 0.0453 0.045 Uiso calc R 1 2
C C12 0.11783(14) 0.2186(5) 0.02536(10) 0.0362(5) Uani d U 1 2
H H12A 0.1304 0.4148 0.0173 0.043 Uiso calc R 1 2
H H12B 0.1058 0.1270 -0.0134 0.043 Uiso calc R 1 2
C C13 0.19283(15) 0.0828(5) 0.05528(10) 0.0358(5) Uani d U 1 2
H H13A 0.2420 0.1071 0.0299 0.043 Uiso calc R 1 2
H H13B 0.1825 -0.1175 0.0595 0.043 Uiso calc R 1 2
C C14 0.21039(13) 0.2080(5) 0.11680(9) 0.0317(5) Uani d U 1 2
H H14A 0.2261 0.4041 0.1121 0.038 Uiso calc R 1 2
H H14B 0.2579 0.1106 0.1359 0.038 Uiso calc R 1 2
C C15 0.28665(14) 0.9685(5) 0.42765(10) 0.0338(5) Uani d U 1 2
H H15A 0.2408 1.0187 0.4544 0.041 Uiso calc R 1 2
H H15B 0.3131 1.1413 0.4141 0.041 Uiso calc R 1 2
C C16 0.34984(14) 0.7987(5) 0.46210(10) 0.0347(5) Uani d U 1 2
C C17 0.42421(19) 0.7598(7) 0.55380(13) 0.0591(8) Uani d U 1 2
H H17A 0.4054 0.5687 0.5612 0.071 Uiso calc R 1 2
H H17B 0.4784 0.7519 0.5337 0.071 Uiso calc R 1 2
C C18 0.4327(2) 0.9083(9) 0.61010(14) 0.0775(11) Uani d U 1 2
H H18A 0.4544 1.0937 0.6026 0.116 Uiso calc R 1 2
H H18B 0.4711 0.8088 0.6369 0.116 Uiso calc R 1 2
H H18C 0.3783 0.9225 0.6288 0.116 Uiso calc R 1 2
C C19 0.42883(14) 0.6559(5) 0.28894(12) 0.0403(6) Uani d U 1 2
H H19A 0.4039 0.5228 0.2610 0.060 Uiso calc R 1 2
H H19B 0.4325 0.5739 0.3290 0.060 Uiso calc R 1 2
H H19C 0.4846 0.7046 0.2757 0.060 Uiso calc R 1 2

loop_
_atom_site_aniso_label
_atom_site_aniso_U_11
_atom_site_aniso_U_22
_atom_site_aniso_U_33
_atom_site_aniso_U_12
_atom_site_aniso_U_13
_atom_site_aniso_U_23
S1 0.0292(3) 0.0237(3) 0.0402(3) -0.0018(2) 0.0030(2) 0.0002(3)
O1 0.0286(8) 0.0414(9) 0.0276(8) -0.0026(7) 0.0032(6) -0.0066(7)
O2 0.0576(12) 0.0484(11) 0.0531(11) 0.0198(10) -0.0138(9) -0.0149(10)
O3 0.0490(10) 0.0465(11) 0.0368(9) 0.0081(9) -0.0149(8) -0.0089(8)
O4A 0.0363(10) 0.0412(12) 0.0402(11) -0.0020(9) 0.0010(8) 0.0072(9)
O4B 0.058(9) 0.030(7) 0.083(9) -0.013(6) -0.001(8) -0.008(7)
C1 0.0227(10) 0.0267(11) 0.0302(10) 0.0026(9) -0.0007(8) -0.0023(9)
C2 0.0211(9) 0.0254(11) 0.0294(10) 0.0025(9) 0.0000(8) -0.0003(9)
C3 0.0242(10) 0.0272(11) 0.0271(10) 0.0014(9) -0.0001(8) -0.0002(9)
C4 0.0251(10) 0.0253(11) 0.0266(10) 0.0027(9) -0.0009(8) -0.0011(9)
C5 0.0279(11) 0.0319(12) 0.0350(11) -0.0035(10) -0.0028(9) -0.0014(10)
C6 0.0267(10) 0.0405(13) 0.0312(11) -0.0049(10) 0.0050(9) -0.0006(11)
C7 0.0251(10) 0.0318(12) 0.0279(10) 0.0028(9) -0.0016(8) -0.0043(10)
C8 0.0245(10) 0.0308(12) 0.0336(11) -0.0002(9) 0.0002(9) -0.0048(10)
C9 0.0313(11) 0.0222(11) 0.0270(10) -0.0006(9) -0.0023(8) -0.0014(9)
C10 0.0248(10) 0.0342(12) 0.0335(11) -0.0021(10) -0.0017(9) -0.0003(10)
C11 0.0323(12) 0.0469(15) 0.0341(12) -0.0067(11) -0.0080(9) 0.0010(11)
C12 0.0384(12) 0.0431(14) 0.0270(11) -0.0051(11) -0.0041(9) -0.0024(11)
C13 0.0416(13) 0.0358(13) 0.0301(11) 0.0010(11) 0.0030(10) -0.0049(11)
C14 0.0297(11) 0.0350(12) 0.0305(11) 0.0053(10) -0.0016(9) -0.0043(10)
C15 0.0338(11) 0.0365(13) 0.0309(11) 0.0016(10) -0.0017(9) -0.0073(10)
C16 0.0322(12) 0.0371(13) 0.0346(12) -0.0027(11) -0.0018(9) -0.0044(11)
C17 0.0637(18) 0.0570(18) 0.0557(17) 0.0124(16) -0.0278(15) -0.0027(15)
C18 0.077(2) 0.102(3) 0.0525(18) 0.025(2) -0.0274(16) -0.0068(19)
C19 0.0274(11) 0.0317(13) 0.0620(16) 0.0040(10) 0.0077(11) 0.0001(12)

loop_
_atom_type_symbol
_atom_type_description
_atom_type_scat_dispersion_real
_atom_type_scat_dispersion_imag
_atom_type_scat_source
C C 0.0033 0.0016 'International Tables Vol C Tables 4.2.6.8 and 6.1.1.4'
H H 0.0000 0.0000 'International Tables Vol C Tables 4.2.6.8 and 6.1.1.4'
O O 0.0106 0.0060 'International Tables Vol C Tables 4.2.6.8 and 6.1.1.4'
S S 0.1246 0.1234 'International Tables Vol C Tables 4.2.6.8 and 6.1.1.4'

loop_
_geom_angle_atom_site_label_1
_geom_angle_atom_site_label_2
_geom_angle_atom_site_label_3
_geom_angle
O4B S1 O4A 119.5(6)
O4B S1 C1 107.5(6)
O4A S1 C1 111.19(10)
O4B S1 C19 114.0(6)
O4A S1 C19 105.79(12)
C1 S1 C19 96.58(11)
C8 O1 C7 105.52(16)
C16 O3 C17 116.1(2)
C8 C1 C2 107.52(19)
C8 C1 S1 122.73(17)
C2 C1 S1 129.54(16)
C7 C2 C3 119.77(19)
C7 C2 C1 104.63(18)
C3 C2 C1 135.6(2)
C4 C3 C2 118.8(2)
C4 C3 H3 120.6
C2 C3 H3 120.6
C3 C4 C5 119.3(2)
C3 C4 C9 121.74(19)
C5 C4 C9 118.92(19)
C6 C5 C4 122.8(2)
C6 C5 H5 118.6
C4 C5 H5 118.6
C7 C6 C5 116.3(2)
C7 C6 H6 121.9
C5 C6 H6 121.9
C6 C7 O1 126.1(2)
C6 C7 C2 123.0(2)
O1 C7 C2 110.79(18)
C1 C8 O1 111.53(18)
C1 C8 C15 133.0(2)
O1 C8 C15 115.31(19)
C4 C9 C14 114.16(17)
C4 C9 C10 110.85(17)
C14 C9 C10 110.00(18)
C4 C9 H9 107.2
C14 C9 H9 107.2
C10 C9 H9 107.2
C11 C10 C9 112.27(19)
C11 C10 H10A 109.2
C9 C10 H10A 109.2
C11 C10 H10B 109.2
C9 C10 H10B 109.2
H10A C10 H10B 107.9
C12 C11 C10 111.51(18)
C12 C11 H11A 109.3
C10 C11 H11A 109.3
C12 C11 H11B 109.3
C10 C11 H11B 109.3
H11A C11 H11B 108.0
C11 C12 C13 111.10(19)
C11 C12 H12A 109.4
C13 C12 H12A 109.4
C11 C12 H12B 109.4
C13 C12 H12B 109.4
H12A C12 H12B 108.0
C12 C13 C14 110.96(19)
C12 C13 H13A 109.4
C14 C13 H13A 109.4
C12 C13 H13B 109.4
C14 C13 H13B 109.4
H13A C13 H13B 108.0
C13 C14 C9 111.91(18)
C13 C14 H14A 109.2
C9 C14 H14A 109.2
C13 C14 H14B 109.2
C9 C14 H14B 109.2
H14A C14 H14B 107.9
C8 C15 C16 112.1(2)
C8 C15 H15A 109.2
C16 C15 H15A 109.2
C8 C15 H15B 109.2
C16 C15 H15B 109.2
H15A C15 H15B 107.9
O2 C16 O3 124.2(2)
O2 C16 C15 125.1(2)
O3 C16 C15 110.7(2)
C18 C17 O3 108.3(2)
C18 C17 H17A 110.0
O3 C17 H17A 110.0
C18 C17 H17B 110.0
O3 C17 H17B 110.0
H17A C17 H17B 108.4
C17 C18 H18A 109.5
C17 C18 H18B 109.5
H18A C18 H18B 109.5
C17 C18 H18C 109.5
H18A C18 H18C 109.5
H18B C18 H18C 109.5
S1 C19 H19A 109.5
S1 C19 H19B 109.5
H19A C19 H19B 109.5
S1 C19 H19C 109.5
H19A C19 H19C 109.5
H19B C19 H19C 109.5

loop_
_geom_bond_atom_site_label_1
_geom_bond_atom_site_label_2
_geom_bond_distance
S1 O4B 1.463(2)
S1 O4A 1.4641(19)
S1 C1 1.765(2)
S1 C19 1.780(2)
O1 C8 1.375(3)
O1 C7 1.380(2)
O2 C16 1.193(3)
O3 C16 1.325(3)
O3 C17 1.460(3)
C1 C8 1.338(3)
C1 C2 1.439(3)
C2 C7 1.387(3)
C2 C3 1.392(3)
C3 C4 1.391(3)
C3 H3 0.9500
C4 C5 1.399(3)
C4 C9 1.514(3)
C5 C6 1.385(3)
C5 H5 0.9500
C6 C7 1.377(3)
C6 H6 0.9500
C8 C15 1.487(3)
C9 C14 1.527(3)
C9 C10 1.533(3)
C9 H9 1.0000
C10 C11 1.523(3)
C10 H10A 0.9900
C10 H10B 0.9900
C11 C12 1.517(3)
C11 H11A 0.9900
C11 H11B 0.9900
C12 C13 1.520(3)
C12 H12A 0.9900
C12 H12B 0.9900
C13 C14 1.526(3)
C13 H13A 0.9900
C13 H13B 0.9900
C14 H14A 0.9900
C14 H14B 0.9900
C15 C16 1.510(3)
C15 H15A 0.9900
C15 H15B 0.9900
C17 C18 1.455(4)
C17 H17A 0.9900
C17 H17B 0.9900
C18 H18A 0.9800
C18 H18B 0.9800
C18 H18C 0.9800
C19 H19A 0.9800
C19 H19B 0.9800
C19 H19C 0.9800

loop_
_geom_hbond_atom_site_label_D
_geom_hbond_atom_site_label_H
_geom_hbond_atom_site_label_A
_geom_hbond_site_symmetry_A
_geom_hbond_distance_DH
_geom_hbond_distance_HA
_geom_hbond_distance_DA
_geom_hbond_angle_DHA
C14 H14B O4A 1_545 0.99 2.60 3.479(3) 149
C15 H15B O2 1_565 0.99 2.56 3.437(3) 147

loop_
_geom_torsion_atom_site_label_1
_geom_torsion_atom_site_label_2
_geom_torsion_atom_site_label_3
_geom_torsion_atom_site_label_4
_geom_torsion
O4B S1 C1 C8 -13.8(7)
O4A S1 C1 C8 -146.31(19)
C19 S1 C1 C8 103.9(2)
O4B S1 C1 C2 172.3(7)
O4A S1 C1 C2 39.7(2)
C19 S1 C1 C2 -70.1(2)
C8 C1 C2 C7 -0.9(2)
S1 C1 C2 C7 173.75(17)
C8 C1 C2 C3 179.9(2)
S1 C1 C2 C3 -5.4(4)
C7 C2 C3 C4 -1.0(3)
C1 C2 C3 C4 178.1(2)
C2 C3 C4 C5 0.1(3)
C2 C3 C4 C9 178.68(19)
C3 C4 C5 C6 0.5(3)
C9 C4 C5 C6 -178.2(2)
C4 C5 C6 C7 0.0(3)
C5 C6 C7 O1 -179.3(2)
C5 C6 C7 C2 -1.0(3)
C8 O1 C7 C6 178.2(2)
C8 O1 C7 C2 -0.3(2)
C3 C2 C7 C6 1.5(3)
C1 C2 C7 C6 -177.8(2)
C3 C2 C7 O1 -179.89(18)
C1 C2 C7 O1 0.8(2)
C2 C1 C8 O1 0.8(2)
S1 C1 C8 O1 -174.34(14)
C2 C1 C8 C15 176.7(2)
S1 C1 C8 C15 1.6(4)
C7 O1 C8 C1 -0.3(2)
C7 O1 C8 C15 -176.97(19)
C3 C4 C9 C14 21.3(3)
C5 C4 C9 C14 -160.1(2)
C3 C4 C9 C10 -103.6(2)
C5 C4 C9 C10 75.0(2)
C4 C9 C10 C11 -178.72(18)
C14 C9 C10 C11 54.1(2)
C9 C10 C11 C12 -54.8(3)
C10 C11 C12 C13 55.2(3)
C11 C12 C13 C14 -55.9(3)
C12 C13 C14 C9 56.5(3)
C4 C9 C14 C13 179.72(18)
C10 C9 C14 C13 -54.9(2)
C1 C8 C15 C16 -88.6(3)
O1 C8 C15 C16 87.2(2)
C17 O3 C16 O2 0.5(4)
C17 O3 C16 C15 -179.5(2)
C8 C15 C16 O2 16.1(3)
C8 C15 C16 O3 -163.9(2)
C16 O3 C17 C18 178.5(3)
